data_7155934
loop_
_publ_author_name
'Wang, Yang'
'Liu, Haixiong'
'Zhang, Xiaofeng'
'Zhang, Zilong'
'Huang, Deguang'

_publ_section_title
;
 Experimental and mechanistic insights into copper(ii)--dioxygen catalyzed
 oxidative N-dealkylation of N-(2-pyridylmethyl)phenylamine and its
 derivatives
;
_journal_name_full 'Org. Biomol. Chem.'
_journal_paper_doi 10.1039/C7OB02192E
_journal_year 2017
_chemical_absolute_configuration ad
_chemical_formula_moiety 'C18 H19 Cu F3 N3 O4 S, C F3 S O3'
_chemical_formula_sum 'C20 H19 Cu F6 N3 O7 S2'
_chemical_formula_weight 655.04
_chemical_name_common '[Cu(DPA-Ph)(H2O)(OTf)](OTf)'
_chemical_name_systematic
; 
 ? 
;
_space_group_IT_number 19
_symmetry_cell_setting orthorhombic
_symmetry_space_group_name_Hall 'P 2ac 2ab'
_symmetry_space_group_name_H-M 'P 21 21 21'
_atom_sites_solution_hydrogens geom
_atom_sites_solution_primary direct
_atom_sites_solution_secondary difmap
_audit_creation_method SHELXL-97
_audit_update_record
;
2017-07-07 deposited with the CCDC.
2017-10-10 downloaded from the CCDC.
;
_cell_angle_alpha 90.00
_cell_angle_beta 90.00
_cell_angle_gamma 90.00
_cell_formula_units_Z 4
_cell_length_a 8.68300(16)
_cell_length_b 10.2079(2)
_cell_length_c 27.0713(6)
_cell_measurement_reflns_used 4141
_cell_measurement_temperature 100(2)
_cell_measurement_theta_max 72.8410
_cell_measurement_theta_min 4.6230
_cell_volume 2399.47(8)
_computing_cell_refinement 'CrysAlisPro, Agilent Technologies'
_computing_data_collection 'CrysAlisPro, Agilent Technologies'
_computing_data_reduction 'CrysAlisPro, Agilent Technologies'
_computing_molecular_graphics 'Bruker SHELXTL'
_computing_publication_material 'Bruker SHELXTL'
_computing_structure_refinement 'SHELXL-97 (Sheldrick, 1997)'
_computing_structure_solution 'SHELXS-97 (Sheldrick, 1990)'
_diffrn_ambient_temperature 100(2)
_diffrn_detector_area_resol_mean 10.5594
_diffrn_measured_fraction_theta_full 0.991
_diffrn_measured_fraction_theta_max 0.991
_diffrn_measurement_device_type 'SuperNova, Dual, Cu at zero, Atlas'
_diffrn_measurement_method '\w scans'
_diffrn_radiation_monochromator Mirror
_diffrn_radiation_source 'SuperNova (Cu) X-ray Source'
_diffrn_radiation_type CuK\a
_diffrn_radiation_wavelength 1.54184
_diffrn_reflns_av_R_equivalents 0.0184
_diffrn_reflns_av_sigmaI/netI 0.0281
_diffrn_reflns_limit_h_max 6
_diffrn_reflns_limit_h_min -10
_diffrn_reflns_limit_k_max 8
_diffrn_reflns_limit_k_min -12
_diffrn_reflns_limit_l_max 33
_diffrn_reflns_limit_l_min -24
_diffrn_reflns_number 6327
_diffrn_reflns_theta_full 70.95
_diffrn_reflns_theta_max 70.95
_diffrn_reflns_theta_min 3.27
_exptl_absorpt_coefficient_mu 3.810
_exptl_absorpt_correction_T_max 0.5808
_exptl_absorpt_correction_T_min 0.3408
_exptl_absorpt_correction_type multi-scan
_exptl_absorpt_process_details
; 
CrysAlisPro, Agilent Technologies,Version 1.171.36.28 
Empirical absorption correction using spherical harmonics, 
implemented in SCALE3 ABSPACK scaling algorithm. 
;
_exptl_crystal_colour blue
_exptl_crystal_density_diffrn 1.813
_exptl_crystal_density_method 'not measured'
_exptl_crystal_description block
_exptl_crystal_F_000 1324
_exptl_crystal_size_max 0.36
_exptl_crystal_size_mid 0.28
_exptl_crystal_size_min 0.16
_refine_diff_density_max 0.290
_refine_diff_density_min -0.310
_refine_diff_density_rms 0.053
_refine_ls_abs_structure_details 'Flack H D (1983), Acta Cryst. A39, 876-881'
_refine_ls_abs_structure_Flack -0.004(15)
_refine_ls_extinction_method none
_refine_ls_goodness_of_fit_ref 1.033
_refine_ls_hydrogen_treatment mixed
_refine_ls_matrix_type full
_refine_ls_number_parameters 358
_refine_ls_number_reflns 3815
_refine_ls_number_restraints 3
_refine_ls_restrained_S_all 1.033
_refine_ls_R_factor_all 0.0251
_refine_ls_R_factor_gt 0.0232
_refine_ls_shift/su_max 0.001
_refine_ls_shift/su_mean 0.000
_refine_ls_structure_factor_coef Fsqd
_refine_ls_weighting_details 'calc w=1/[\s^2^(Fo^2^)+(0.0344P)^2^+0.4632P] where P=(Fo^2^+2Fc^2^)/3'
_refine_ls_weighting_scheme calc
_refine_ls_wR_factor_gt 0.0589
_refine_ls_wR_factor_ref 0.0602
_reflns_number_gt 3643
_reflns_number_total 3815
_reflns_threshold_expression >2sigma(I)
_cod_data_source_file c7ob02192e2.cif
_cod_data_source_block full
_cod_database_code 7155934

loop_
_symmetry_equiv_pos_as_xyz
'x, y, z'
'-x+1/2, -y, z+1/2'
'x+1/2, -y+1/2, -z'
'-x, y+1/2, -z+1/2'

loop_
_atom_site_label
_atom_site_type_symbol
_atom_site_fract_x
_atom_site_fract_y
_atom_site_fract_z
_atom_site_U_iso_or_equiv
_atom_site_adp_type
_atom_site_occupancy
_atom_site_symmetry_multiplicity
_atom_site_calc_flag
_atom_site_refinement_flags
Cu1 Cu 0.77977(4) 0.39000(3) 0.609362(12) 0.01189(9) Uani 1 1 d .
N1 N 0.9764(2) 0.3522(2) 0.64143(7) 0.0117(4) Uani 1 1 d .
N2 N 0.7709(2) 0.5382(2) 0.66216(7) 0.0121(4) Uani 1 1 d .
N3 N 0.5709(2) 0.4475(2) 0.59288(7) 0.0129(4) Uani 1 1 d .
C1 C 1.0907(3) 0.2802(2) 0.62245(9) 0.0139(5) Uani 1 1 d .
H1A H 1.0814 0.2479 0.5897 0.017 Uiso 1 1 calc R
C2 C 1.2221(3) 0.2515(2) 0.64921(9) 0.0162(5) Uani 1 1 d .
H2A H 1.3023 0.2003 0.6352 0.019 Uiso 1 1 calc R
C3 C 1.2337(3) 0.2994(3) 0.69710(9) 0.0183(5) Uani 1 1 d .
H3A H 1.3224 0.2807 0.7164 0.022 Uiso 1 1 calc R
C4 C 1.1158(3) 0.3745(2) 0.71660(9) 0.0164(5) Uani 1 1 d .
H4A H 1.1228 0.4078 0.7493 0.020 Uiso 1 1 calc R
C5 C 0.9878(3) 0.4003(2) 0.68789(9) 0.0128(5) Uani 1 1 d .
C6 C 0.8503(3) 0.4776(2) 0.70521(8) 0.0135(5) Uani 1 1 d .
H6A H 0.7781 0.4190 0.7229 0.016 Uiso 1 1 calc R
H6B H 0.8841 0.5468 0.7284 0.016 Uiso 1 1 calc R
C7 C 0.6021(3) 0.5576(3) 0.67170(9) 0.0139(5) Uani 1 1 d .
H7A H 0.5837 0.6491 0.6822 0.017 Uiso 1 1 calc R
H7B H 0.5692 0.4992 0.6989 0.017 Uiso 1 1 calc R
C8 C 0.5071(3) 0.5285(2) 0.62621(9) 0.0128(5) Uani 1 1 d .
C9 C 0.3603(3) 0.5785(2) 0.62019(9) 0.0158(5) Uani 1 1 d .
H9A H 0.3171 0.6356 0.6442 0.019 Uiso 1 1 calc R
C10 C 0.2771(3) 0.5438(3) 0.57839(9) 0.0181(5) Uani 1 1 d .
H10A H 0.1761 0.5770 0.5734 0.022 Uiso 1 1 calc R
C11 C 0.3421(3) 0.4608(3) 0.54420(9) 0.0180(5) Uani 1 1 d .
H11A H 0.2865 0.4358 0.5155 0.022 Uiso 1 1 calc R
C12 C 0.4898(3) 0.4144(2) 0.55222(9) 0.0153(5) Uani 1 1 d .
H12A H 0.5353 0.3578 0.5285 0.018 Uiso 1 1 calc R
C13 C 0.8450(3) 0.6586(2) 0.64407(9) 0.0140(5) Uani 1 1 d .
C14 C 0.9844(3) 0.7028(3) 0.66355(10) 0.0187(5) Uani 1 1 d .
H14A H 1.0341 0.6549 0.6891 0.022 Uiso 1 1 calc R
C15 C 1.0500(3) 0.8170(3) 0.64547(11) 0.0231(6) Uani 1 1 d .
H15A H 1.1443 0.8472 0.6591 0.028 Uiso 1 1 calc R
C16 C 0.9811(3) 0.8876(3) 0.60802(10) 0.0232(6) Uani 1 1 d .
H16A H 1.0276 0.9654 0.5958 0.028 Uiso 1 1 calc R
C17 C 0.8424(3) 0.8430(3) 0.58855(10) 0.0222(6) Uani 1 1 d .
H17A H 0.7936 0.8908 0.5628 0.027 Uiso 1 1 calc R
C18 C 0.7750(3) 0.7296(2) 0.60625(9) 0.0187(5) Uani 1 1 d .
H18A H 0.6804 0.7000 0.5926 0.022 Uiso 1 1 calc R
S1 S 0.89393(7) 0.44625(6) 0.48912(2) 0.01340(12) Uani 1 1 d .
C19 C 0.8588(3) 0.6156(3) 0.47015(9) 0.0187(5) Uani 1 1 d .
O2 O 0.9010(2) 0.45794(18) 0.54262(6) 0.0188(4) Uani 1 1 d .
O3 O 1.0422(2) 0.41664(18) 0.46715(6) 0.0204(4) Uani 1 1 d .
O4 O 0.7648(2) 0.37426(19) 0.47017(7) 0.0246(4) Uani 1 1 d .
F1 F 0.9729(2) 0.69334(16) 0.48464(7) 0.0309(4) Uani 1 1 d .
F2 F 0.8470(2) 0.62386(17) 0.42110(5) 0.0299(4) Uani 1 1 d .
F3 F 0.72832(19) 0.66004(16) 0.48960(6) 0.0268(4) Uani 1 1 d .
O1 O 0.7718(2) 0.20141(17) 0.58448(6) 0.0159(4) Uani 1 1 d D
H1B H 0.688(2) 0.172(3) 0.5714(9) 0.019 Uiso 1 1 d D
H1C H 0.794(3) 0.154(3) 0.6103(8) 0.019 Uiso 1 1 d D
S2 S 0.67774(7) 0.13950(6) 0.70712(2) 0.01461(13) Uani 1 1 d .
O5 O 0.6044(2) 0.25406(18) 0.68602(7) 0.0214(4) Uani 1 1 d .
O6 O 0.8185(2) 0.10096(19) 0.68234(6) 0.0203(4) Uani 1 1 d .
O7 O 0.6837(2) 0.13614(18) 0.76012(6) 0.0212(4) Uani 1 1 d .
C20 C 0.5465(3) 0.0074(3) 0.68996(9) 0.0178(5) Uani 1 1 d .
F4 F 0.59705(18) -0.10861(15) 0.70614(6) 0.0269(3) Uani 1 1 d .
F5 F 0.40579(17) 0.02512(16) 0.70889(6) 0.0247(3) Uani 1 1 d .
F6 F 0.53245(19) 0.00061(17) 0.64132(5) 0.0264(4) Uani 1 1 d .

loop_
_atom_site_aniso_label
_atom_site_aniso_U_11
_atom_site_aniso_U_22
_atom_site_aniso_U_33
_atom_site_aniso_U_23
_atom_site_aniso_U_13
_atom_site_aniso_U_12
Cu1 0.01013(16) 0.01347(17) 0.01206(16) -0.00210(15) -0.00145(14) 0.00177(14)
N1 0.0120(9) 0.0114(9) 0.0118(9) 0.0003(8) 0.0002(8) 0.0002(8)
N2 0.0119(9) 0.0132(10) 0.0112(9) -0.0004(8) -0.0015(8) 0.0022(8)
N3 0.0120(9) 0.0117(9) 0.0149(9) 0.0005(8) 0.0012(8) 0.0002(8)
C1 0.0156(11) 0.0118(11) 0.0144(11) 0.0000(10) 0.0012(10) 0.0006(10)
C2 0.0132(11) 0.0163(11) 0.0192(11) -0.0002(11) 0.0005(11) 0.0028(10)
C3 0.0144(11) 0.0186(12) 0.0217(12) 0.0016(10) -0.0035(11) 0.0013(10)
C4 0.0176(12) 0.0161(12) 0.0154(11) -0.0011(10) -0.0031(10) -0.0012(11)
C5 0.0118(11) 0.0137(11) 0.0129(11) 0.0008(10) 0.0000(9) -0.0024(10)
C6 0.0158(11) 0.0158(11) 0.0089(10) -0.0007(10) -0.0014(10) 0.0010(10)
C7 0.0115(11) 0.0169(11) 0.0134(11) -0.0015(10) 0.0026(10) 0.0012(10)
C8 0.0138(11) 0.0111(11) 0.0135(11) 0.0029(10) 0.0002(10) -0.0016(9)
C9 0.0136(11) 0.0157(12) 0.0183(12) 0.0023(10) 0.0017(10) 0.0014(10)
C10 0.0104(10) 0.0201(13) 0.0238(12) 0.0066(11) -0.0022(11) 0.0004(11)
C11 0.0180(12) 0.0187(13) 0.0173(12) 0.0027(11) -0.0047(10) -0.0042(10)
C12 0.0176(12) 0.0134(12) 0.0149(11) 0.0003(10) -0.0001(10) -0.0004(10)
C13 0.0164(11) 0.0115(11) 0.0142(11) -0.0048(10) 0.0031(10) 0.0015(10)
C14 0.0158(12) 0.0175(12) 0.0228(13) -0.0018(11) 0.0006(11) 0.0026(11)
C15 0.0171(12) 0.0188(13) 0.0335(15) -0.0066(12) 0.0050(12) -0.0020(11)
C16 0.0272(13) 0.0122(11) 0.0302(14) -0.0005(13) 0.0081(13) -0.0006(11)
C17 0.0276(14) 0.0174(12) 0.0215(13) 0.0022(11) 0.0055(12) 0.0009(12)
C18 0.0211(12) 0.0183(12) 0.0167(11) -0.0009(11) -0.0018(12) -0.0005(11)
S1 0.0131(3) 0.0144(3) 0.0127(3) -0.0007(2) 0.0008(2) 0.0011(2)
C19 0.0200(12) 0.0215(12) 0.0146(11) 0.0017(11) 0.0003(10) 0.0043(11)
O2 0.0211(9) 0.0220(9) 0.0133(8) 0.0012(8) 0.0015(7) -0.0009(8)
O3 0.0208(9) 0.0237(10) 0.0165(8) -0.0013(8) 0.0038(8) 0.0081(8)
O4 0.0250(9) 0.0239(10) 0.0248(9) -0.0072(9) -0.0006(8) -0.0070(9)
F1 0.0306(9) 0.0200(8) 0.0420(10) 0.0029(8) -0.0029(8) -0.0074(7)
F2 0.0385(9) 0.0336(9) 0.0176(7) 0.0078(7) 0.0013(7) 0.0156(8)
F3 0.0253(8) 0.0301(9) 0.0249(8) -0.0029(7) 0.0018(7) 0.0135(7)
O1 0.0162(8) 0.0148(8) 0.0165(8) -0.0012(7) -0.0031(8) 0.0005(7)
S2 0.0141(3) 0.0140(3) 0.0157(3) 0.0008(2) 0.0005(2) 0.0003(2)
O5 0.0197(9) 0.0152(9) 0.0294(10) 0.0052(8) -0.0019(9) 0.0015(8)
O6 0.0149(8) 0.0241(9) 0.0218(9) 0.0015(8) 0.0037(7) 0.0031(8)
O7 0.0226(9) 0.0253(10) 0.0157(8) -0.0030(8) -0.0009(7) -0.0036(8)
C20 0.0205(12) 0.0188(13) 0.0142(12) 0.0026(11) -0.0039(11) 0.0014(11)
F4 0.0325(8) 0.0141(7) 0.0341(8) 0.0028(7) -0.0091(8) -0.0014(7)
F5 0.0171(7) 0.0303(9) 0.0267(8) 0.0031(7) 0.0002(7) -0.0043(7)
F6 0.0317(9) 0.0326(9) 0.0148(7) -0.0011(7) -0.0051(7) -0.0065(8)

loop_
_atom_type_symbol
_atom_type_description
_atom_type_scat_dispersion_real
_atom_type_scat_dispersion_imag
_atom_type_scat_source
C C 0.0181 0.0091 'International Tables Vol C Tables 4.2.6.8 and 6.1.1.4'
N N 0.0311 0.0180 'International Tables Vol C Tables 4.2.6.8 and 6.1.1.4'
O O 0.0492 0.0322 'International Tables Vol C Tables 4.2.6.8 and 6.1.1.4'
F F 0.0727 0.0534 'International Tables Vol C Tables 4.2.6.8 and 6.1.1.4'
S S 0.3331 0.5567 'International Tables Vol C Tables 4.2.6.8 and 6.1.1.4'
Cu Cu -1.9646 0.5888 'International Tables Vol C Tables 4.2.6.8 and 6.1.1.4'
H H 0.0000 0.0000 'International Tables Vol C Tables 4.2.6.8 and 6.1.1.4'

loop_
_geom_angle_atom_site_label_1
_geom_angle_atom_site_label_2
_geom_angle_atom_site_label_3
_geom_angle
N1 Cu1 N3 165.94(9)
N1 Cu1 O1 89.42(8)
N3 Cu1 O1 100.13(8)
N1 Cu1 N2 82.58(8)
N3 Cu1 N2 84.53(8)
O1 Cu1 N2 155.58(7)
N1 Cu1 O2 90.52(8)
N3 Cu1 O2 99.28(8)
O1 Cu1 O2 92.44(7)
N2 Cu1 O2 110.59(7)
C1 N1 C5 120.1(2)
C1 N1 Cu1 125.89(17)
C5 N1 Cu1 113.89(16)
C13 N2 C6 113.92(19)
C13 N2 C7 112.01(19)
C6 N2 C7 111.84(19)
C13 N2 Cu1 111.24(14)
C6 N2 Cu1 102.59(14)
C7 N2 Cu1 104.44(14)
C8 N3 C12 119.1(2)
C8 N3 Cu1 114.42(16)
C12 N3 Cu1 126.48(17)
N1 C1 C2 121.8(2)
N1 C1 H1A 119.1
C2 C1 H1A 119.1
C1 C2 C3 118.3(2)
C1 C2 H2A 120.8
C3 C2 H2A 120.8
C4 C3 C2 119.8(2)
C4 C3 H3A 120.1
C2 C3 H3A 120.1
C3 C4 C5 119.1(2)
C3 C4 H4A 120.4
C5 C4 H4A 120.4
N1 C5 C4 120.8(2)
N1 C5 C6 114.9(2)
C4 C5 C6 124.3(2)
N2 C6 C5 109.95(18)
N2 C6 H6A 109.7
C5 C6 H6A 109.7
N2 C6 H6B 109.7
C5 C6 H6B 109.7
H6A C6 H6B 108.2
N2 C7 C8 111.51(19)
N2 C7 H7A 109.3
C8 C7 H7A 109.3
N2 C7 H7B 109.3
C8 C7 H7B 109.3
H7A C7 H7B 108.0
N3 C8 C9 121.9(2)
N3 C8 C7 116.3(2)
C9 C8 C7 121.8(2)
C8 C9 C10 118.8(2)
C8 C9 H9A 120.6
C10 C9 H9A 120.6
C11 C10 C9 119.5(2)
C11 C10 H10A 120.3
C9 C10 H10A 120.3
C10 C11 C12 119.0(2)
C10 C11 H11A 120.5
C12 C11 H11A 120.5
N3 C12 C11 121.7(2)
N3 C12 H12A 119.1
C11 C12 H12A 119.1
C14 C13 C18 119.2(2)
C14 C13 N2 121.6(2)
C18 C13 N2 119.2(2)
C15 C14 C13 119.7(3)
C15 C14 H14A 120.2
C13 C14 H14A 120.2
C16 C15 C14 121.4(3)
C16 C15 H15A 119.3
C14 C15 H15A 119.3
C15 C16 C17 118.8(3)
C15 C16 H16A 120.6
C17 C16 H16A 120.6
C18 C17 C16 120.6(3)
C18 C17 H17A 119.7
C16 C17 H17A 119.7
C17 C18 C13 120.3(3)
C17 C18 H18A 119.8
C13 C18 H18A 119.8
O4 S1 O3 116.11(11)
O4 S1 O2 115.51(11)
O3 S1 O2 112.85(11)
O4 S1 C19 104.66(12)
O3 S1 C19 103.31(11)
O2 S1 C19 102.07(11)
F3 C19 F1 108.3(2)
F3 C19 F2 107.9(2)
F1 C19 F2 108.2(2)
F3 C19 S1 110.73(18)
F1 C19 S1 110.94(17)
F2 C19 S1 110.61(19)
S1 O2 Cu1 140.42(12)
Cu1 O1 H1B 119.8(19)
Cu1 O1 H1C 104.8(19)
H1B O1 H1C 108(2)
O7 S2 O5 115.40(12)
O7 S2 O6 115.19(11)
O5 S2 O6 114.06(11)
O7 S2 C20 105.02(11)
O5 S2 C20 102.81(12)
O6 S2 C20 102.01(12)
F6 C20 F5 107.7(2)
F6 C20 F4 108.1(2)
F5 C20 F4 107.1(2)
F6 C20 S2 110.44(18)
F5 C20 S2 111.87(18)
F4 C20 S2 111.49(17)

loop_
_geom_bond_atom_site_label_1
_geom_bond_atom_site_label_2
_geom_bond_distance
Cu1 N1 1.954(2)
Cu1 N3 1.957(2)
Cu1 O1 2.0407(17)
Cu1 N2 2.083(2)
Cu1 O2 2.2029(17)
N1 C1 1.337(3)
N1 C5 1.354(3)
N2 C13 1.471(3)
N2 C6 1.489(3)
N2 C7 1.502(3)
N3 C8 1.344(3)
N3 C12 1.350(3)
C1 C2 1.383(3)
C1 H1A 0.9500
C2 C3 1.389(3)
C2 H2A 0.9500
C3 C4 1.383(4)
C3 H3A 0.9500
C4 C5 1.382(3)
C4 H4A 0.9500
C5 C6 1.506(3)
C6 H6A 0.9900
C6 H6B 0.9900
C7 C8 1.512(3)
C7 H7A 0.9900
C7 H7B 0.9900
C8 C9 1.383(3)
C9 C10 1.388(3)
C9 H9A 0.9500
C10 C11 1.376(4)
C10 H10A 0.9500
C11 C12 1.384(4)
C11 H11A 0.9500
C12 H12A 0.9500
C13 C14 1.395(4)
C13 C18 1.394(4)
C14 C15 1.387(4)
C14 H14A 0.9500
C15 C16 1.380(4)
C15 H15A 0.9500
C16 C17 1.391(4)
C16 H16A 0.9500
C17 C18 1.383(4)
C17 H17A 0.9500
C18 H18A 0.9500
S1 O4 1.4354(19)
S1 O3 1.4497(18)
S1 O2 1.4547(17)
S1 C19 1.829(3)
C19 F3 1.329(3)
C19 F1 1.329(3)
C19 F2 1.335(3)
O1 H1B 0.863(16)
O1 H1C 0.872(16)
S2 O7 1.4362(17)
S2 O5 1.4490(19)
S2 O6 1.4487(18)
S2 C20 1.826(3)
C20 F6 1.324(3)
C20 F5 1.338(3)
C20 F4 1.336(3)

loop_
_geom_torsion_atom_site_label_1
_geom_torsion_atom_site_label_2
_geom_torsion_atom_site_label_3
_geom_torsion_atom_site_label_4
_geom_torsion
N3 Cu1 N1 C1 173.9(3)
O1 Cu1 N1 C1 40.7(2)
N2 Cu1 N1 C1 -162.4(2)
O2 Cu1 N1 C1 -51.7(2)
N3 Cu1 N1 C5 -2.7(4)
O1 Cu1 N1 C5 -135.82(17)
N2 Cu1 N1 C5 21.05(17)
O2 Cu1 N1 C5 131.75(17)
N1 Cu1 N2 C13 88.60(16)
N3 Cu1 N2 C13 -97.04(16)
O1 Cu1 N2 C13 160.46(17)
O2 Cu1 N2 C13 0.84(17)
N1 Cu1 N2 C6 -33.57(14)
N3 Cu1 N2 C6 140.79(15)
O1 Cu1 N2 C6 38.3(3)
O2 Cu1 N2 C6 -121.33(14)
N1 Cu1 N2 C7 -150.39(16)
N3 Cu1 N2 C7 23.97(15)
O1 Cu1 N2 C7 -78.5(2)
O2 Cu1 N2 C7 121.85(15)
N1 Cu1 N3 C8 10.8(4)
O1 Cu1 N3 C8 142.97(16)
N2 Cu1 N3 C8 -12.83(17)
O2 Cu1 N3 C8 -122.84(17)
N1 Cu1 N3 C12 -169.7(3)
O1 Cu1 N3 C12 -37.6(2)
N2 Cu1 N3 C12 166.6(2)
O2 Cu1 N3 C12 56.6(2)
C5 N1 C1 C2 0.7(3)
Cu1 N1 C1 C2 -175.69(18)
N1 C1 C2 C3 0.0(4)
C1 C2 C3 C4 -0.4(4)
C2 C3 C4 C5 0.1(4)
C1 N1 C5 C4 -1.0(3)
Cu1 N1 C5 C4 175.76(19)
C1 N1 C5 C6 -178.9(2)
Cu1 N1 C5 C6 -2.2(3)
C3 C4 C5 N1 0.6(4)
C3 C4 C5 C6 178.4(2)
C13 N2 C6 C5 -79.8(2)
C7 N2 C6 C5 151.9(2)
Cu1 N2 C6 C5 40.5(2)
N1 C5 C6 N2 -27.9(3)
C4 C5 C6 N2 154.3(2)
C13 N2 C7 C8 89.6(2)
C6 N2 C7 C8 -141.1(2)
Cu1 N2 C7 C8 -30.9(2)
C12 N3 C8 C9 0.3(3)
Cu1 N3 C8 C9 179.83(18)
C12 N3 C8 C7 177.9(2)
Cu1 N3 C8 C7 -2.6(3)
N2 C7 C8 N3 24.1(3)
N2 C7 C8 C9 -158.3(2)
N3 C8 C9 C10 -0.1(3)
C7 C8 C9 C10 -177.5(2)
C8 C9 C10 C11 0.1(4)
C9 C10 C11 C12 -0.3(4)
C8 N3 C12 C11 -0.6(3)
Cu1 N3 C12 C11 179.97(18)
C10 C11 C12 N3 0.6(4)
C6 N2 C13 C14 5.3(3)
C7 N2 C13 C14 133.4(2)
Cu1 N2 C13 C14 -110.1(2)
C6 N2 C13 C18 -175.3(2)
C7 N2 C13 C18 -47.1(3)
Cu1 N2 C13 C18 69.4(2)
C18 C13 C14 C15 0.7(4)
N2 C13 C14 C15 -179.8(2)
C13 C14 C15 C16 -0.7(4)
C14 C15 C16 C17 0.5(4)
C15 C16 C17 C18 -0.2(4)
C16 C17 C18 C13 0.2(4)
C14 C13 C18 C17 -0.4(4)
N2 C13 C18 C17 -179.9(2)
O4 S1 C19 F3 60.98(19)
O3 S1 C19 F3 -177.05(16)
O2 S1 C19 F3 -59.76(19)
O4 S1 C19 F1 -178.70(17)
O3 S1 C19 F1 -56.7(2)
O2 S1 C19 F1 60.6(2)
O4 S1 C19 F2 -58.6(2)
O3 S1 C19 F2 63.4(2)
O2 S1 C19 F2 -179.34(17)
O4 S1 O2 Cu1 4.5(2)
O3 S1 O2 Cu1 -132.37(17)
C19 S1 O2 Cu1 117.42(18)
N1 Cu1 O2 S1 135.69(19)
N3 Cu1 O2 S1 -54.44(19)
O1 Cu1 O2 S1 46.24(19)
N2 Cu1 O2 S1 -142.04(17)
O7 S2 C20 F6 -179.71(18)
O5 S2 C20 F6 59.2(2)
O6 S2 C20 F6 -59.2(2)
O7 S2 C20 F5 60.4(2)
O5 S2 C20 F5 -60.7(2)
O6 S2 C20 F5 -179.12(17)
O7 S2 C20 F4 -59.6(2)
O5 S2 C20 F4 179.36(18)
O6 S2 C20 F4 61.0(2)
